data_4307466
loop_
_publ_author_name
'Haiyang He'
'Malgorzata Lipowska'
'Xiaolong Xu'
'Andrew T. Taylor'
'Luigi G. Marzilli'

_publ_section_title
;
Rhenium Analogues of Promising Renal Imaging Agents with a
{99mTc(CO)3}+ Core Bound to Cysteine-Derived Dipeptides, Including
Lanthionine
;
_journal_name_full 'Inorganic Chemistry'
_journal_page_first 3385
_journal_page_last 3394
_journal_paper_doi 10.1021/ic0619299
_journal_volume 46
_journal_year 2007
_chemical_formula_moiety '[C9 H11 N2 O7 Re S], 2[H2 O]'
_chemical_formula_sum 'C9 H15 N2 O9 Re S'
_chemical_formula_weight 513.49
_chemical_name_systematic
;

 ?

;
_space_group_IT_number 14
_symmetry_cell_setting monoclinic
_symmetry_space_group_name_Hall '-P 2ybc'
_symmetry_space_group_name_H-M 'P 1 21/c 1'
_atom_sites_solution_hydrogens geom
_atom_sites_solution_primary direct
_atom_sites_solution_secondary difmap
_audit_creation_method SHELXL-97
_cell_angle_alpha 90.00
_cell_angle_beta 104.032(2)
_cell_angle_gamma 90.00
_cell_formula_units_Z 4
_cell_length_a 8.6594(8)
_cell_length_b 19.5630(18)
_cell_length_c 8.9757(8)
_cell_measurement_reflns_used 8606
_cell_measurement_temperature 100(2)
_cell_measurement_theta_max 33.08
_cell_measurement_theta_min 2.56
_cell_volume 1475.1(2)
_computing_cell_refinement 'Bruker SMART'
_computing_data_collection 'Bruker SMART'
_computing_data_reduction 'Bruker SAINT'
_computing_molecular_graphics 'Bruker SHELXTL'
_computing_publication_material 'Bruker SHELXTL'
_computing_structure_refinement 'SHELXL-97 (Sheldrick, 1997)'
_computing_structure_solution 'SHELXS-97 (Sheldrick, 1990)'
_diffrn_ambient_temperature 100(2)
_diffrn_measured_fraction_theta_full 0.957
_diffrn_measured_fraction_theta_max 0.957
_diffrn_measurement_device_type 'CCD area detector'
_diffrn_measurement_method 'phi and omega scans'
_diffrn_radiation_monochromator graphite
_diffrn_radiation_source 'fine-focus sealed tube'
_diffrn_radiation_type MoK\a
_diffrn_radiation_wavelength 0.71073
_diffrn_reflns_av_R_equivalents 0.0484
_diffrn_reflns_av_sigmaI/netI 0.0364
_diffrn_reflns_limit_h_max 13
_diffrn_reflns_limit_h_min -13
_diffrn_reflns_limit_k_max 29
_diffrn_reflns_limit_k_min -29
_diffrn_reflns_limit_l_max 13
_diffrn_reflns_limit_l_min -13
_diffrn_reflns_number 25739
_diffrn_reflns_theta_full 33.11
_diffrn_reflns_theta_max 33.11
_diffrn_reflns_theta_min 2.08
_exptl_absorpt_coefficient_mu 8.427
_exptl_absorpt_correction_T_max 1.000
_exptl_absorpt_correction_T_min 0.649637
_exptl_absorpt_correction_type multi-scan
_exptl_absorpt_process_details 'SADABS V2.10, Sheldrick 2003'
_exptl_crystal_colour colorless
_exptl_crystal_density_diffrn 2.312
_exptl_crystal_density_method 'not measured'
_exptl_crystal_description 'thin plate'
_exptl_crystal_F_000 984
_exptl_crystal_size_max 0.50
_exptl_crystal_size_mid 0.086
_exptl_crystal_size_min 0.025
_refine_diff_density_max 3.133
_refine_diff_density_min -2.922
_refine_diff_density_rms 0.231
_refine_ls_extinction_method none
_refine_ls_goodness_of_fit_ref 1.130
_refine_ls_hydrogen_treatment mixed
_refine_ls_matrix_type full
_refine_ls_number_parameters 216
_refine_ls_number_reflns 5372
_refine_ls_number_restraints 0
_refine_ls_restrained_S_all 1.130
_refine_ls_R_factor_all 0.0390
_refine_ls_R_factor_gt 0.0349
_refine_ls_shift/su_max 0.001
_refine_ls_shift/su_mean 0.000
_refine_ls_structure_factor_coef Fsqd
_refine_ls_weighting_details 'calc w=1/[\s^2^(Fo^2^)+(0.0400P)^2^+4.0000P] where P=(Fo^2^+2Fc^2^)/3'
_refine_ls_weighting_scheme calc
_refine_ls_wR_factor_gt 0.0829
_refine_ls_wR_factor_ref 0.0847
_reflns_number_gt 4938
_reflns_number_total 5372
_reflns_threshold_expression >2sigma(I)
_cod_data_source_file ic0619299si20061009_030236_3.cif
_cod_data_source_block 1c
_cod_depositor_comments
;
The following automatic conversions were performed:
'_symmetry_cell_setting' value 'Monoclinic' changed to 'monoclinic'
according to '/home/saulius/struct/CIF-dictionaries/cif_core.dic'
dictionary named 'cif_core.dic' version 2.4.1 from 2010-06-29.

Automatic conversion script
Id: cif_fix_enum 1527 2010-12-29 10:47:43Z saulius 
;
_cod_database_code 4307466

loop_
_symmetry_equiv_pos_as_xyz
'x, y, z'
'-x, y+1/2, -z+1/2'
'-x, -y, -z'
'x, -y-1/2, z-1/2'

loop_
_atom_site_label
_atom_site_type_symbol
_atom_site_fract_x
_atom_site_fract_y
_atom_site_fract_z
_atom_site_U_iso_or_equiv
_atom_site_adp_type
_atom_site_occupancy
_atom_site_symmetry_multiplicity
_atom_site_calc_flag
_atom_site_refinement_flags
_atom_site_disorder_assembly
_atom_site_disorder_group
C1 C 0.3007(5) 0.4239(2) 0.4245(5) 0.0134(7) Uani 1 1 d . . .
C2 C 0.5415(5) 0.4076(2) 0.6826(4) 0.0124(7) Uani 1 1 d . . .
C3 C 0.3422(5) 0.5204(2) 0.6337(4) 0.0105(6) Uani 1 1 d . . .
C4 C 0.1755(4) 0.45974(18) 0.9184(4) 0.0084(6) Uani 1 1 d . . .
H4 H 0.1721 0.4502 1.0271 0.010 Uiso 1 1 calc R . .
C5 C 0.0215(5) 0.43388(18) 0.8164(4) 0.0098(6) Uani 1 1 d . . .
H5A H -0.0662 0.4648 0.8256 0.012 Uiso 1 1 calc R . .
H5B H -0.0018 0.3880 0.8519 0.012 Uiso 1 1 calc R . .
C6 C -0.0188(4) 0.33888(18) 0.5728(4) 0.0105(6) Uani 1 1 d . . .
H6A H -0.1214 0.3280 0.5974 0.013 Uiso 1 1 calc R . .
H6B H -0.0306 0.3304 0.4618 0.013 Uiso 1 1 calc R . .
C7 C 0.1103(4) 0.29259(18) 0.6650(4) 0.0093(6) Uani 1 1 d . . .
H7 H 0.1126 0.2979 0.7763 0.011 Uiso 1 1 calc R . .
C8 C 0.0714(5) 0.21785(18) 0.6193(4) 0.0107(6) Uani 1 1 d . . .
C9 C 0.2025(5) 0.53650(18) 0.9056(4) 0.0091(6) Uani 1 1 d . . .
N1 N 0.3138(4) 0.42177(15) 0.8885(4) 0.0101(6) Uani 1 1 d . . .
H1A H 0.3102 0.3772 0.9200 0.012 Uiso 1 1 calc R . .
H1B H 0.4065 0.4410 0.9452 0.012 Uiso 1 1 calc R . .
N2 N 0.2673(4) 0.31216(16) 0.6421(4) 0.0100(5) Uani 1 1 d . . .
H2A H 0.2771 0.2941 0.5503 0.012 Uiso 1 1 calc R . .
H2B H 0.3444 0.2923 0.7187 0.012 Uiso 1 1 calc R . .
O1 O 0.2910(4) 0.42633(16) 0.2946(4) 0.0185(6) Uani 1 1 d . . .
O2 O 0.6746(4) 0.39531(19) 0.7093(4) 0.0209(6) Uani 1 1 d . . .
O3 O 0.3526(4) 0.57893(14) 0.6204(4) 0.0161(6) Uani 1 1 d . . .
O4 O 0.3367(4) 0.56072(14) 0.9492(3) 0.0123(5) Uani 1 1 d . . .
O5 O 0.0729(4) 0.56955(13) 0.8533(4) 0.0151(6) Uani 1 1 d . . .
H5 H 0.0906 0.6117 0.8642 0.018 Uiso 1 1 calc R . .
O6 O -0.0452(4) 0.19343(14) 0.6700(4) 0.0158(6) Uani 1 1 d . . .
O7 O 0.1457(4) 0.18772(14) 0.5404(3) 0.0148(5) Uani 1 1 d . . .
Re1 Re 0.316064(16) 0.423287(7) 0.640737(15) 0.00794(5) Uani 1 1 d . . .
S1 S 0.02881(11) 0.42872(4) 0.61475(11) 0.00927(16) Uani 1 1 d . . .
O1W O 0.4484(4) 0.23216(18) 0.8946(4) 0.0202(6) Uani 1 1 d . . .
O2W O 0.6220(4) 0.19780(18) 0.6500(4) 0.0210(7) Uani 1 1 d . . .
H2WA H 0.715(11) 0.206(5) 0.655(10) 0.06(3) Uiso 1 1 d . . .
H1WA H 0.525(8) 0.249(4) 0.969(8) 0.036(18) Uiso 1 1 d . . .
H1WB H 0.492(10) 0.216(4) 0.846(9) 0.05(2) Uiso 1 1 d . . .
H2WB H 0.617(10) 0.162(5) 0.633(10) 0.06(3) Uiso 1 1 d . . .

loop_
_atom_site_aniso_label
_atom_site_aniso_U_11
_atom_site_aniso_U_22
_atom_site_aniso_U_33
_atom_site_aniso_U_23
_atom_site_aniso_U_13
_atom_site_aniso_U_12
C1 0.0102(16) 0.0140(17) 0.0158(18) -0.0010(13) 0.0031(14) -0.0026(13)
C2 0.0172(18) 0.0095(15) 0.0105(16) 0.0004(12) 0.0035(13) -0.0028(13)
C3 0.0112(15) 0.0104(16) 0.0108(15) 0.0006(12) 0.0043(12) 0.0005(12)
C4 0.0103(15) 0.0058(14) 0.0096(15) 0.0000(11) 0.0032(12) 0.0011(11)
C5 0.0126(16) 0.0033(13) 0.0135(16) 0.0012(11) 0.0033(13) -0.0005(11)
C6 0.0117(16) 0.0077(15) 0.0103(15) 0.0005(11) -0.0009(12) 0.0000(12)
C7 0.0117(16) 0.0049(14) 0.0119(15) -0.0005(11) 0.0036(12) -0.0002(11)
C8 0.0161(17) 0.0045(14) 0.0110(15) -0.0006(11) 0.0022(13) -0.0025(12)
C9 0.0135(16) 0.0060(14) 0.0075(14) 0.0002(11) 0.0023(12) 0.0002(12)
N1 0.0123(14) 0.0057(13) 0.0112(14) -0.0002(10) 0.0011(11) -0.0003(10)
N2 0.0114(14) 0.0059(13) 0.0126(14) 0.0005(10) 0.0026(11) -0.0012(11)
O1 0.0193(15) 0.0256(17) 0.0103(13) 0.0012(11) 0.0029(11) -0.0005(12)
O2 0.0132(14) 0.0293(18) 0.0201(15) -0.0030(13) 0.0041(12) 0.0017(12)
O3 0.0202(15) 0.0091(13) 0.0200(15) 0.0012(10) 0.0068(12) -0.0017(10)
O4 0.0132(13) 0.0077(11) 0.0151(13) -0.0006(10) 0.0016(10) -0.0021(10)
O5 0.0141(14) 0.0035(11) 0.0269(16) -0.0006(10) 0.0034(12) 0.0009(9)
O6 0.0178(14) 0.0067(12) 0.0251(15) -0.0028(10) 0.0094(12) -0.0009(10)
O7 0.0229(15) 0.0072(12) 0.0151(13) -0.0022(10) 0.0063(11) -0.0005(10)
Re1 0.00902(8) 0.00554(7) 0.00914(7) -0.00016(4) 0.00200(5) -0.00065(4)
S1 0.0112(4) 0.0046(3) 0.0116(4) 0.0012(3) 0.0019(3) 0.0000(3)
O1W 0.0207(16) 0.0188(15) 0.0196(16) 0.0018(12) 0.0022(13) 0.0045(13)
O2W 0.0184(16) 0.0135(15) 0.0311(18) 0.0027(13) 0.0060(14) 0.0034(12)

loop_
_atom_type_symbol
_atom_type_description
_atom_type_scat_dispersion_real
_atom_type_scat_dispersion_imag
_atom_type_scat_source
C C 0.0033 0.0016 'International Tables Vol C Tables 4.2.6.8 and 6.1.1.4'
H H 0.0000 0.0000 'International Tables Vol C Tables 4.2.6.8 and 6.1.1.4'
N N 0.0061 0.0033 'International Tables Vol C Tables 4.2.6.8 and 6.1.1.4'
O O 0.0106 0.0060 'International Tables Vol C Tables 4.2.6.8 and 6.1.1.4'
S S 0.1246 0.1234 'International Tables Vol C Tables 4.2.6.8 and 6.1.1.4'
Re Re -1.0185 7.2310 'International Tables Vol C Tables 4.2.6.8 and 6.1.1.4'

loop_
_geom_angle_atom_site_label_1
_geom_angle_atom_site_label_2
_geom_angle_atom_site_label_3
_geom_angle
_geom_angle_site_symmetry_1
_geom_angle_site_symmetry_3
_geom_angle_publ_flag
O1 C1 Re1 178.0(4) . . ?
O2 C2 Re1 176.9(4) . . ?
O3 C3 Re1 175.9(3) . . ?
N1 C4 C5 110.7(3) . . ?
N1 C4 C9 109.4(3) . . ?
C5 C4 C9 114.3(3) . . ?
N1 C4 H4 107.3 . . ?
C5 C4 H4 107.3 . . ?
C9 C4 H4 107.3 . . ?
C4 C5 S1 112.4(3) . . ?
C4 C5 H5A 109.1 . . ?
S1 C5 H5A 109.1 . . ?
C4 C5 H5B 109.1 . . ?
S1 C5 H5B 109.1 . . ?
H5A C5 H5B 107.8 . . ?
C7 C6 S1 111.3(3) . . ?
C7 C6 H6A 109.4 . . ?
S1 C6 H6A 109.4 . . ?
C7 C6 H6B 109.4 . . ?
S1 C6 H6B 109.4 . . ?
H6A C6 H6B 108.0 . . ?
N2 C7 C6 110.6(3) . . ?
N2 C7 C8 111.1(3) . . ?
C6 C7 C8 109.8(3) . . ?
N2 C7 H7 108.4 . . ?
C6 C7 H7 108.4 . . ?
C8 C7 H7 108.4 . . ?
O7 C8 O6 126.3(3) . . ?
O7 C8 C7 120.3(3) . . ?
O6 C8 C7 113.4(3) . . ?
O4 C9 O5 126.8(3) . . ?
O4 C9 C4 120.3(3) . . ?
O5 C9 C4 112.8(3) . . ?
C4 N1 Re1 112.1(2) . . ?
C4 N1 H1A 109.2 . . ?
Re1 N1 H1A 109.2 . . ?
C4 N1 H1B 109.2 . . ?
Re1 N1 H1B 109.2 . . ?
H1A N1 H1B 107.9 . . ?
C7 N2 Re1 116.1(2) . . ?
C7 N2 H2A 108.3 . . ?
Re1 N2 H2A 108.3 . . ?
C7 N2 H2B 108.3 . . ?
Re1 N2 H2B 108.3 . . ?
H2A N2 H2B 107.4 . . ?
C9 O5 H5 109.5 . . ?
C1 Re1 C3 86.52(16) . . ?
C1 Re1 C2 90.95(17) . . ?
C3 Re1 C2 92.40(16) . . ?
C1 Re1 N2 92.64(14) . . ?
C3 Re1 N2 175.87(14) . . ?
C2 Re1 N2 91.65(14) . . ?
C1 Re1 N1 175.64(15) . . ?
C3 Re1 N1 94.35(13) . . ?
C2 Re1 N1 93.27(15) . . ?
N2 Re1 N1 86.18(11) . . ?
C1 Re1 S1 94.83(13) . . ?
C3 Re1 S1 94.55(12) . . ?
C2 Re1 S1 171.21(12) . . ?
N2 Re1 S1 81.49(9) . . ?
N1 Re1 S1 80.85(9) . . ?
C6 S1 C5 101.39(17) . . ?
C6 S1 Re1 98.72(13) . . ?
C5 S1 Re1 100.74(13) . . ?
H1WA O1W H1WB 103(7) . . ?
H2WA O2W H2WB 103(8) . . ?

loop_
_geom_bond_atom_site_label_1
_geom_bond_atom_site_label_2
_geom_bond_distance
_geom_bond_site_symmetry_2
_geom_bond_publ_flag
C1 O1 1.150(5) . ?
C1 Re1 1.913(4) . ?
C2 O2 1.145(5) . ?
C2 Re1 1.921(4) . ?
C3 O3 1.157(5) . ?
C3 Re1 1.916(4) . ?
C4 N1 1.488(5) . ?
C4 C5 1.510(5) . ?
C4 C9 1.528(5) . ?
C4 H4 1.0000 . ?
C5 S1 1.829(4) . ?
C5 H5A 0.9900 . ?
C5 H5B 0.9900 . ?
C6 C7 1.518(5) . ?
C6 S1 1.823(4) . ?
C6 H6A 0.9900 . ?
C6 H6B 0.9900 . ?
C7 N2 1.474(5) . ?
C7 C8 1.534(5) . ?
C7 H7 1.0000 . ?
C8 O7 1.219(5) . ?
C8 O6 1.295(5) . ?
C9 O4 1.228(5) . ?
C9 O5 1.282(5) . ?
N1 Re1 2.229(3) . ?
N1 H1A 0.9200 . ?
N1 H1B 0.9200 . ?
N2 Re1 2.215(3) . ?
N2 H2A 0.9200 . ?
N2 H2B 0.9200 . ?
O5 H5 0.8400 . ?
Re1 S1 2.4438(10) . ?
O1W H1WA 0.88(7) . ?
O1W H1WB 0.72(8) . ?
O2W H2WA 0.81(9) . ?
O2W H2WB 0.71(9) . ?

loop_
_geom_hbond_atom_site_label_D
_geom_hbond_atom_site_label_H
_geom_hbond_atom_site_label_A
_geom_hbond_distance_DH
_geom_hbond_distance_HA
_geom_hbond_distance_DA
_geom_hbond_angle_DHA
_geom_hbond_site_symmetry_A
N1 H1A O7 0.92 2.36 3.087(4) 136.2 4_566
N1 H1B O4 0.92 2.20 3.043(5) 152.8 3_667
N2 H2A O1W 0.92 2.33 3.137(5) 146.5 4_565
N2 H2B O1W 0.92 2.00 2.884(5) 160.8 .
O5 H5 O6 0.84 1.66 2.439(4) 153.7 2_556
O2W H2WA O6 0.81(9) 2.06(9) 2.845(5) 161(9) 1_655
O1W H1WA O2W 0.88(7) 1.94(7) 2.779(5) 158(6) 4_566
O1W H1WB O2W 0.72(8) 2.33(8) 3.022(5) 161(8) .
O2W H2WB O4 0.71(9) 2.19(9) 2.875(5) 162(9) 2_646
